data_7215473
loop_
_publ_author_name
'Adalder, Tapas Kumar'
'Dastidar, Parthasarathi'

_publ_section_title
;
 The role of secondary ammonium cations in controlling the conformation of
 C3-symmetric acid moieties and its implication for the design of
 supramolecular capsules
;
_journal_issue 22
_journal_name_full CrystEngComm
_journal_page_first 4867
_journal_paper_doi 10.1039/c3ce42655f
_journal_volume 16
_journal_year 2014
_chemical_formula_moiety 'C18 H24 O6'
_chemical_formula_sum 'C18 H24 O6'
_chemical_formula_weight 336.37
_chemical_name_systematic
; 
 ? 
;
_space_group_IT_number 14
_symmetry_cell_setting monoclinic
_symmetry_space_group_name_Hall '-P 2yn'
_symmetry_space_group_name_H-M 'P 1 21/n 1'
_atom_sites_solution_hydrogens geom
_atom_sites_solution_primary direct
_atom_sites_solution_secondary difmap
_audit_creation_method SHELXL-97
_cell_angle_alpha 90.00
_cell_angle_beta 93.079(15)
_cell_angle_gamma 90.00
_cell_formula_units_Z 4
_cell_length_a 10.125(6)
_cell_length_b 4.993(3)
_cell_length_c 37.33(2)
_cell_measurement_temperature 293(2)
_cell_volume 1884.5(19)
_computing_cell_refinement 'BRUKER APEX II'
_computing_data_collection 'BRUKER APEX II'
_computing_data_reduction 'BRUKER APEX II'
_computing_molecular_graphics 'MERCURY 2.3, PLATON'
_computing_publication_material 'MERCURY 2.3, PLATON'
_computing_structure_refinement 'SHELXL-97 (Sheldrick, 1997)'
_computing_structure_solution 'SHELXS-97 (Sheldrick, 1990)'
_diffrn_ambient_temperature 293(2)
_diffrn_measured_fraction_theta_full 0.993
_diffrn_measured_fraction_theta_max 0.993
_diffrn_measurement_device_type 'BRUKER CCD AREA DETECTOR'
_diffrn_measurement_method 'PHI-OMEGA SCAN'
_diffrn_radiation_monochromator graphite
_diffrn_radiation_source 'fine-focus sealed tube'
_diffrn_radiation_type MoK\a
_diffrn_radiation_wavelength 0.71073
_diffrn_reflns_av_R_equivalents 0.0640
_diffrn_reflns_av_sigmaI/netI 0.0373
_diffrn_reflns_limit_h_max 8
_diffrn_reflns_limit_h_min -8
_diffrn_reflns_limit_k_max 4
_diffrn_reflns_limit_k_min -4
_diffrn_reflns_limit_l_max 31
_diffrn_reflns_limit_l_min -31
_diffrn_reflns_number 7322
_diffrn_reflns_theta_full 17.50
_diffrn_reflns_theta_max 17.50
_diffrn_reflns_theta_min 1.09
_exptl_absorpt_coefficient_mu 0.089
_exptl_absorpt_correction_T_max 0.9825
_exptl_absorpt_correction_T_min 0.9756
_exptl_absorpt_correction_type multi-scan
_exptl_absorpt_process_details SADABS
_exptl_crystal_colour COLOURLESS
_exptl_crystal_density_diffrn 1.186
_exptl_crystal_density_method 'not measured'
_exptl_crystal_description BLOCK
_exptl_crystal_F_000 720
_exptl_crystal_size_max 0.28
_exptl_crystal_size_mid 0.25
_exptl_crystal_size_min 0.20
_refine_diff_density_max 0.821
_refine_diff_density_min -0.244
_refine_diff_density_rms 0.120
_refine_ls_extinction_coef 0.049(10)
_refine_ls_extinction_expression Fc^*^=kFc[1+0.001xFc^2^\l^3^/sin(2\q)]^-1/4^
_refine_ls_extinction_method SHELXL
_refine_ls_goodness_of_fit_ref 1.161
_refine_ls_hydrogen_treatment constr
_refine_ls_matrix_type full
_refine_ls_number_parameters 224
_refine_ls_number_reflns 1192
_refine_ls_number_restraints 0
_refine_ls_restrained_S_all 1.161
_refine_ls_R_factor_all 0.0938
_refine_ls_R_factor_gt 0.0792
_refine_ls_shift/su_max 0.000
_refine_ls_shift/su_mean 0.000
_refine_ls_structure_factor_coef Fsqd
_refine_ls_weighting_details 'calc w=1/[\s^2^(Fo^2^)+(0.2000P)^2^+0.0000P] where P=(Fo^2^+2Fc^2^)/3'
_refine_ls_weighting_scheme calc
_refine_ls_wR_factor_gt 0.2436
_refine_ls_wR_factor_ref 0.2647
_reflns_number_gt 917
_reflns_number_total 1192
_reflns_threshold_expression >2sigma(I)
_cod_data_source_file c3ce42655f2.cif
_cod_data_source_block ta0668a_0m
_cod_depositor_comments
;
The following automatic conversions were performed:

'_symmetry_cell_setting' value 'MONOCLINIC' changed to 'monoclinic'
according to
/usr/data/users/saulius/crontab/automatic-downloads/rss-feeds/RSC/lib/dictionaries/cif_core.dic
dictionary named 'cif_core.dic' version 2.4.2 from
2011-04-26.

'_exptl_absorpt_correction_type' value 'MULTI-SCAN'
changed to 'multi-scan' according to
/usr/data/users/saulius/crontab/automatic-downloads/rss-feeds/RSC/lib/dictionaries/cif_core.dic
dictionary named 'cif_core.dic' version 2.4.2 from 2011-04-26.

Automatic conversion script
Id: cif_fix_values 2281 2013-09-26 08:29:07Z andrius 

 Adding full bibliography for 7215472--7215483.cif.
;
_cod_original_cell_volume 1884(2)
_cod_original_sg_symbol_H-M 'P 21/n'
_cod_database_code 7215473

loop_
_symmetry_equiv_pos_as_xyz
'x, y, z'
'-x+1/2, y+1/2, -z+1/2'
'-x, -y, -z'
'x-1/2, -y-1/2, z-1/2'

loop_
_atom_site_label
_atom_site_type_symbol
_atom_site_fract_x
_atom_site_fract_y
_atom_site_fract_z
_atom_site_U_iso_or_equiv
_atom_site_adp_type
_atom_site_occupancy
_atom_site_symmetry_multiplicity
_atom_site_calc_flag
_atom_site_refinement_flags
O1 O 0.4995(7) 0.5005(15) 0.04358(15) 0.082(2) Uani 1 1 d .
O2 O 0.3895(7) 0.2249(13) 0.00756(19) 0.100(2) Uani 1 1 d .
H2 H 0.4352 0.2935 -0.0074 0.150 Uiso 1 1 calc R
O3 O 0.0040(6) 0.7808(11) 0.16032(16) 0.072(2) Uani 1 1 d .
H3 H -0.0479 0.6870 0.1483 0.108 Uiso 1 1 calc R
O4 O 0.0896(5) 0.4293(15) 0.19004(16) 0.067(2) Uani 1 1 d .
O5 O 0.8599(6) 0.2007(12) 0.20392(17) 0.080(2) Uani 1 1 d .
H5 H 0.9241 0.3008 0.2054 0.119 Uiso 1 1 calc R
O6 O 0.7759(5) 0.5272(14) 0.17056(18) 0.080(2) Uani 1 1 d .
C1 C 0.4294(10) 0.310(2) 0.0398(3) 0.060(3) Uani 1 1 d .
C2 C 0.3769(7) 0.1354(16) 0.0681(2) 0.055(3) Uani 1 1 d .
H2A H 0.4181 -0.0395 0.0669 0.066 Uiso 1 1 calc R
H2B H 0.2825 0.1118 0.0632 0.066 Uiso 1 1 calc R
C3 C 0.4001(10) 0.2444(18) 0.1055(2) 0.045(2) Uani 1 1 d .
C4 C 0.5047(9) 0.1558(16) 0.1270(3) 0.045(2) Uani 1 1 d .
C5 C 0.5984(9) -0.0515(17) 0.1141(2) 0.067(3) Uani 1 1 d .
H5A H 0.5497 -0.1712 0.0977 0.081 Uiso 1 1 calc R
H5B H 0.6313 -0.1570 0.1345 0.081 Uiso 1 1 calc R
C6 C 0.7150(9) 0.060(2) 0.0954(2) 0.098(3) Uani 1 1 d .
H6A H 0.6840 0.1765 0.0763 0.147 Uiso 1 1 calc R
H6B H 0.7643 -0.0850 0.0856 0.147 Uiso 1 1 calc R
H6C H 0.7709 0.1581 0.1123 0.147 Uiso 1 1 calc R
C7 C 0.5248(8) 0.2579(17) 0.1623(3) 0.046(2) Uani 1 1 d .
C8 C 0.6381(8) 0.1583(16) 0.18675(19) 0.051(2) Uani 1 1 d .
H8A H 0.6097 0.1558 0.2112 0.062 Uiso 1 1 calc R
H8B H 0.6578 -0.0248 0.1802 0.062 Uiso 1 1 calc R
C9 C 0.7621(8) 0.320(2) 0.1859(2) 0.050(2) Uani 1 1 d .
C10 C 0.4378(10) 0.4546(18) 0.1745(2) 0.043(2) Uani 1 1 d .
C11 C 0.4598(7) 0.5672(15) 0.2121(2) 0.054(2) Uani 1 1 d .
H11A H 0.5537 0.5658 0.2187 0.065 Uiso 1 1 calc R
H11B H 0.4300 0.7519 0.2122 0.065 Uiso 1 1 calc R
C12 C 0.3878(8) 0.4114(18) 0.2394(2) 0.072(3) Uani 1 1 d .
H12A H 0.2957 0.4009 0.2320 0.109 Uiso 1 1 calc R
H12B H 0.3978 0.4997 0.2622 0.109 Uiso 1 1 calc R
H12C H 0.4241 0.2341 0.2414 0.109 Uiso 1 1 calc R
C13 C 0.3300(8) 0.5391(16) 0.1522(3) 0.047(2) Uani 1 1 d .
C14 C 0.2349(8) 0.7514(15) 0.1656(2) 0.054(2) Uani 1 1 d .
H14A H 0.2735 0.8325 0.1873 0.064 Uiso 1 1 calc R
H14B H 0.2227 0.8911 0.1476 0.064 Uiso 1 1 calc R
C15 C 0.1032(9) 0.633(2) 0.1731(2) 0.054(3) Uani 1 1 d .
C16 C 0.3112(8) 0.4311(18) 0.1177(3) 0.043(2) Uani 1 1 d .
C17 C 0.1944(8) 0.5214(16) 0.0942(2) 0.059(3) Uani 1 1 d .
H17A H 0.2213 0.5338 0.0697 0.071 Uiso 1 1 calc R
H17B H 0.1695 0.6998 0.1016 0.071 Uiso 1 1 calc R
C18 C 0.0726(8) 0.3398(17) 0.0948(2) 0.076(3) Uani 1 1 d .
H18A H 0.0862 0.1838 0.0804 0.113 Uiso 1 1 calc R
H18B H -0.0037 0.4354 0.0853 0.113 Uiso 1 1 calc R
H18C H 0.0590 0.2865 0.1190 0.113 Uiso 1 1 calc R

loop_
_atom_site_aniso_label
_atom_site_aniso_U_11
_atom_site_aniso_U_22
_atom_site_aniso_U_33
_atom_site_aniso_U_23
_atom_site_aniso_U_13
_atom_site_aniso_U_12
O1 0.114(5) 0.079(5) 0.054(4) -0.004(4) 0.011(4) -0.042(4)
O2 0.124(6) 0.106(6) 0.072(5) -0.003(4) 0.017(4) -0.056(5)
O3 0.047(4) 0.062(4) 0.106(5) 0.015(4) 0.007(3) 0.004(4)
O4 0.051(4) 0.066(4) 0.084(4) 0.026(4) 0.007(3) -0.007(3)
O5 0.043(4) 0.086(5) 0.109(5) 0.035(4) -0.003(4) -0.008(3)
O6 0.046(4) 0.063(5) 0.131(6) 0.037(4) -0.004(3) -0.006(4)
C1 0.076(7) 0.074(8) 0.031(6) -0.014(7) 0.000(6) 0.002(6)
C2 0.060(6) 0.052(6) 0.054(6) -0.001(6) 0.010(5) -0.008(5)
C3 0.040(6) 0.041(6) 0.055(8) 0.003(6) 0.011(6) 0.004(5)
C4 0.037(6) 0.045(6) 0.055(7) 0.000(6) 0.021(6) 0.010(5)
C5 0.068(6) 0.071(6) 0.064(6) 0.006(5) 0.009(5) 0.006(6)
C6 0.071(6) 0.130(9) 0.096(7) -0.004(7) 0.031(6) 0.014(7)
C7 0.038(6) 0.036(6) 0.066(8) 0.007(6) 0.018(6) -0.010(5)
C8 0.035(5) 0.064(6) 0.055(5) 0.012(4) -0.003(5) 0.002(6)
C9 0.033(7) 0.056(7) 0.059(6) 0.005(6) 0.000(5) 0.001(7)
C10 0.046(6) 0.042(6) 0.043(7) 0.003(5) 0.006(6) -0.012(5)
C11 0.050(5) 0.056(5) 0.058(6) 0.010(5) 0.008(5) -0.004(4)
C12 0.070(6) 0.093(7) 0.055(6) -0.008(5) 0.013(5) -0.007(5)
C13 0.033(6) 0.048(6) 0.059(8) 0.015(6) 0.007(6) -0.007(5)
C14 0.037(6) 0.045(6) 0.080(6) 0.002(5) 0.010(4) 0.002(5)
C15 0.043(7) 0.055(7) 0.064(6) -0.010(6) 0.006(5) 0.010(7)
C16 0.040(7) 0.048(6) 0.041(7) 0.013(6) -0.004(6) -0.008(6)
C17 0.059(6) 0.064(6) 0.053(5) 0.001(5) 0.000(5) -0.004(6)
C18 0.058(6) 0.081(7) 0.087(6) 0.005(5) -0.005(5) -0.005(6)

loop_
_atom_type_symbol
_atom_type_description
_atom_type_scat_dispersion_real
_atom_type_scat_dispersion_imag
_atom_type_scat_source
C C 0.0033 0.0016 'International Tables Vol C Tables 4.2.6.8 and 6.1.1.4'
H H 0.0000 0.0000 'International Tables Vol C Tables 4.2.6.8 and 6.1.1.4'
O O 0.0106 0.0060 'International Tables Vol C Tables 4.2.6.8 and 6.1.1.4'

loop_
_geom_angle_atom_site_label_1
_geom_angle_atom_site_label_2
_geom_angle_atom_site_label_3
_geom_angle
O1 C1 O2 121.1(9)
O1 C1 C2 128.0(8)
O2 C1 C2 110.9(10)
C1 C2 C3 113.8(7)
C4 C3 C16 121.4(7)
C4 C3 C2 120.3(9)
C16 C3 C2 118.3(9)
C3 C4 C7 119.8(7)
C3 C4 C5 121.2(9)
C7 C4 C5 119.0(9)
C4 C5 C6 114.8(7)
C10 C7 C4 119.3(7)
C10 C7 C8 120.1(9)
C4 C7 C8 120.6(9)
C9 C8 C7 114.9(7)
O6 C9 O5 122.3(8)
O6 C9 C8 126.7(9)
O5 C9 C8 111.0(9)
C13 C10 C7 119.7(7)
C13 C10 C11 120.7(9)
C7 C10 C11 119.6(9)
C12 C11 C10 112.5(6)
C16 C13 C10 119.7(7)
C16 C13 C14 120.7(9)
C10 C13 C14 119.7(9)
C15 C14 C13 111.7(6)
O4 C15 O3 123.7(8)
O4 C15 C14 123.8(8)
O3 C15 C14 112.5(9)
C3 C16 C13 120.1(7)
C3 C16 C17 120.9(9)
C13 C16 C17 119.0(9)
C16 C17 C18 115.0(6)

loop_
_geom_bond_atom_site_label_1
_geom_bond_atom_site_label_2
_geom_bond_distance
O1 C1 1.192(10)
O2 C1 1.317(10)
O3 C15 1.313(9)
O4 C15 1.211(9)
O5 C9 1.309(9)
O6 C9 1.196(9)
C1 C2 1.490(12)
C2 C3 1.506(10)
C3 C4 1.366(10)
C3 C16 1.389(10)
C4 C7 1.419(10)
C4 C5 1.501(10)
C5 C6 1.509(11)
C7 C10 1.411(10)
C7 C8 1.511(10)
C8 C9 1.494(11)
C10 C13 1.403(10)
C10 C11 1.515(10)
C11 C12 1.502(9)
C13 C16 1.398(10)
C13 C14 1.534(10)
C14 C15 1.498(11)
C16 C17 1.504(10)
C17 C18 1.532(10)

loop_
_geom_hbond_atom_site_label_D
_geom_hbond_atom_site_label_H
_geom_hbond_atom_site_label_A
_geom_hbond_distance_DH
_geom_hbond_distance_HA
_geom_hbond_distance_DA
_geom_hbond_angle_DHA
_geom_hbond_site_symmetry_A
O5 H5 O4 0.82 1.91 2.667(8) 152.9 1_655
O3 H3 O6 0.82 2.16 2.679(8) 121.2 1_455
O2 H2 O1 0.82 1.85 2.649(9) 165.6 3_665
